data_2011438
loop_
_publ_author_name
'Strukan, Neven'
'Cindri\'c, Marina'
'Kajfe\<z, Tanja'
'Kamenar, Boris'
'Giester, Gerald'

_publ_section_title
;
 The polyoxometallate [(CH~3~)~4~N]~2~[Mo~4~O~10~(OCH~3~)~4~Cl~2~]
;
_journal_issue 10
_journal_name_full 'Acta Crystallographica Section C'
_journal_page_first e443
_journal_page_last e444
_journal_paper_doi 10.1107/S0108270100012233
_journal_volume 56
_journal_year 2000
_chemical_formula_iupac '(C4 H12 N)2 [Mo4 O10 (O C H3)4 Cl2]'
_chemical_formula_moiety '2((CH3)4 N+),(Mo4 O10 (O CH3)4 Cl2 2-)'
_chemical_formula_structural '2((CH3)4 N),(Mo4 O10 (O CH3)4 Cl2)'
_chemical_formula_sum 'C12 H36 Cl2 Mo4 N2 O14'
_chemical_formula_weight 887.09
_chemical_name_systematic
;
tetramethylammonium di-chloro-di-\m~2~-oxo-tetra-\m~2~-methoxotetradioxo
-tetramolybdate(VI)
;
_space_group_IT_number 14
_symmetry_cell_setting monoclinic
_symmetry_space_group_name_Hall '-P 2ybc'
_symmetry_space_group_name_H-M 'P 1 21/c 1'
_audit_creation_method SHELXL-97
_cell_angle_alpha 90.00
_cell_angle_beta 98.67(3)
_cell_angle_gamma 90.00
_cell_formula_units_Z 2
_cell_length_a 8.810(2)
_cell_length_b 11.047(2)
_cell_length_c 15.085(3)
_cell_measurement_reflns_used 6079
_cell_measurement_temperature 293(2)
_cell_measurement_theta_max 28.23
_cell_measurement_theta_min 2.73
_cell_volume 1451.4(5)
_computing_cell_refinement 'DENZO (Otwinowski & Minor, 1997)'
_computing_data_collection 'COLLECT (Hooft, 1998)'
_computing_data_reduction DENZO
_computing_publication_material SHELXL97
_computing_structure_refinement 'SHELXL97 (Sheldrick, 1997)'
_computing_structure_solution 'SHELXS97 (Sheldrick, 1997)'
_diffrn_ambient_temperature 293(2)
_diffrn_measured_fraction_theta_full .995
_diffrn_measured_fraction_theta_max .995
_diffrn_measurement_device_type 'Nonius KappaCCD'
_diffrn_measurement_method '2\% \f and \w'
_diffrn_radiation_monochromator graphite
_diffrn_radiation_source 'fine-focus sealed tube'
_diffrn_radiation_type MoK\a
_diffrn_radiation_wavelength .71073
_diffrn_reflns_av_R_equivalents .016
_diffrn_reflns_av_sigmaI/netI .0348
_diffrn_reflns_limit_h_max 11
_diffrn_reflns_limit_h_min -11
_diffrn_reflns_limit_k_max 14
_diffrn_reflns_limit_k_min -13
_diffrn_reflns_limit_l_max 20
_diffrn_reflns_limit_l_min -20
_diffrn_reflns_number 6079
_diffrn_reflns_theta_full 28.23
_diffrn_reflns_theta_max 28.23
_diffrn_reflns_theta_min 2.73
_diffrn_standards_decay_% 0
_diffrn_standards_number 0
_exptl_absorpt_coefficient_mu 1.931
_exptl_absorpt_correction_type none
_exptl_crystal_colour colourless
_exptl_crystal_density_diffrn 2.030
_exptl_crystal_density_method 'not measured'
_exptl_crystal_description prism
_exptl_crystal_F_000 872
_exptl_crystal_size_max .38
_exptl_crystal_size_mid .36
_exptl_crystal_size_min .35
_refine_diff_density_max .431
_refine_diff_density_min -.676
_refine_ls_extinction_coef .0035(4)
_refine_ls_extinction_method SHELXL97
_refine_ls_goodness_of_fit_ref 1.044
_refine_ls_hydrogen_treatment constr
_refine_ls_matrix_type full
_refine_ls_number_parameters 161
_refine_ls_number_reflns 3568
_refine_ls_number_restraints 0
_refine_ls_restrained_S_all 1.044
_refine_ls_R_factor_all .041
_refine_ls_R_factor_gt .031
_refine_ls_shift/su_max .034
_refine_ls_shift/su_mean .001
_refine_ls_structure_factor_coef Fsqd
_refine_ls_weighting_details 'calc w = 1/[\s^2^(Fo^2^)+(0.0358P)^2^+0.9758P] where P = (Fo^2^+2Fc^2^)/3'
_refine_ls_weighting_scheme calc
_refine_ls_wR_factor_ref .079
_reflns_number_gt 3048
_reflns_number_total 3568
_reflns_threshold_expression I>2\s(I)
_cod_data_source_file qa0331.cif
_cod_data_source_block I
_cod_original_sg_symbol_H-M 'P 21/c'
_cod_database_code 2011438
_cod_database_fobs_code 2011438

loop_
_symmetry_equiv_pos_as_xyz
'x, y, z'
'-x, y+1/2, -z+1/2'
'-x, -y, -z'
'x, -y-1/2, z-1/2'

loop_
_atom_site_label
_atom_site_fract_x
_atom_site_fract_y
_atom_site_fract_z
_atom_site_U_iso_or_equiv
_atom_site_adp_type
_atom_site_calc_flag
_atom_site_refinement_flags
_atom_site_occupancy
_atom_site_disorder_assembly
_atom_site_disorder_group
_atom_site_type_symbol
Mo1 .85020(3) .28376(2) .047340(17) .03755(10) Uani d . 1 . . Mo
Mo2 1.07432(3) .50911(2) .122172(16) .03626(10) Uani d . 1 . . Mo
Cl .61200(9) .27307(8) -.05835(6) .0496(2) Uani d . 1 . . Cl
N .6067(3) .5861(3) .33865(19) .0502(7) Uani d . 1 . . N
O11 .8838(3) .1330(2) .04660(17) .0549(6) Uani d . 1 . . O
O12 .7500(3) .3075(2) .13316(16) .0531(6) Uani d . 1 . . O
O21 1.2545(3) .5083(2) .17934(17) .0560(7) Uani d . 1 . . O
O22 .9586(3) .5359(2) .20005(16) .0554(6) Uani d . 1 . . O
O1 1.0483(2) .3400(2) .10084(14) .0419(5) Uani d . 1 . . O
O2 .8523(2) .48359(18) .01202(13) .0326(4) Uani d . 1 . . O
O3 .9444(2) .3170(2) -.07902(14) .0394(5) Uani d . 1 . . O
C1 .7212(3) .5590(3) .0216(2) .0435(7) Uani d . 1 . . C
H11 .7503 .6427 .0207 .065 Uiso calc R 1 . . H
H12 .6865 .5410 .0775 .065 Uiso calc R 1 . . H
H13 .6399 .5432 -.0270 .065 Uiso calc R 1 . . H
C2 .9790(6) .2199(4) -.1373(3) .0677(12) Uani d . 1 . . C
H21 .8991 .2145 -.1879 .101 Uiso calc R 1 . . H
H22 .9858 .1448 -.1048 .101 Uiso calc R 1 . . H
H23 1.0752 .2361 -.1576 .101 Uiso calc R 1 . . H
C3 .5916(8) .7075(5) .2978(4) .121(3) Uani d . 1 . . C
H31 .5782 .7663 .3429 .181 Uiso calc R 1 . . H
H32 .5043 .7091 .2514 .181 Uiso calc R 1 . . H
H33 .6827 .7263 .2727 .181 Uiso calc R 1 . . H
C4 .4626(5) .5539(5) .3760(3) .0824(15) Uani d . 1 . . C
H41 .4707 .4727 .3989 .124 Uiso calc R 1 . . H
H42 .3758 .5596 .3293 .124 Uiso calc R 1 . . H
H43 .4493 .6089 .4235 .124 Uiso calc R 1 . . H
C5 .7404(6) -.0817(4) -.0893(4) .102(2) Uani d . 1 . . C
H51 .7515 -.0013 -.0651 .152 Uiso calc R 1 . . H
H52 .8316 -.1035 -.1134 .152 Uiso calc R 1 . . H
H53 .7252 -.1376 -.0427 .152 Uiso calc R 1 . . H
C6 .6249(5) .4915(4) .2705(3) .0653(11) Uani d . 1 . . C
H61 .7199 .5040 .2480 .098 Uiso calc R 1 . . H
H62 .5410 .4967 .2220 .098 Uiso calc R 1 . . H
H63 .6254 .4129 .2977 .098 Uiso calc R 1 . . H

loop_
_atom_site_aniso_label
_atom_site_aniso_U_11
_atom_site_aniso_U_22
_atom_site_aniso_U_33
_atom_site_aniso_U_12
_atom_site_aniso_U_13
_atom_site_aniso_U_23
Mo1 .03280(15) .03919(17) .04078(16) -.00940(10) .00589(11) -.00099(11)
Mo2 .02949(15) .04784(18) .03062(15) -.00999(11) .00182(10) -.00211(10)
Cl .0359(4) .0569(5) .0541(5) -.0137(4) .0010(3) -.0036(4)
N .0528(16) .0411(15) .0499(15) .0088(13) -.0143(13) -.0040(13)
O11 .0548(14) .0420(13) .0655(16) -.0067(11) .0014(12) .0004(11)
O12 .0524(14) .0603(15) .0497(13) -.0177(12) .0172(11) -.0042(11)
O21 .0416(13) .0720(18) .0493(14) -.0125(11) -.0097(11) -.0001(12)
O22 .0569(15) .0677(17) .0445(13) -.0148(13) .0175(11) -.0081(12)
O1 .0349(11) .0447(13) .0438(11) -.0046(9) -.0013(9) .0044(10)
O2 .0243(9) .0385(11) .0354(10) -.0041(8) .0058(8) -.0022(8)
O3 .0350(11) .0428(12) .0416(11) -.0083(9) .0094(9) -.0099(9)
C1 .0304(15) .0484(19) .0527(18) .0023(13) .0097(13) -.0030(15)
C2 .085(3) .054(2) .071(3) -.012(2) .035(2) -.022(2)
C3 .165(6) .056(3) .121(5) .010(3) -.043(5) .033(3)
C4 .075(3) .121(4) .055(2) .036(3) .022(2) -.008(3)
C5 .103(4) .064(3) .113(4) .004(3) -.067(3) -.009(3)
C6 .054(2) .080(3) .065(3) .006(2) .023(2) -.017(2)

loop_
_atom_type_symbol
_atom_type_description
_atom_type_scat_dispersion_real
_atom_type_scat_dispersion_imag
_atom_type_scat_source
C C .0033 .0016 'International Tables Vol C Tables 4.2.6.8 and 6.1.1.4'
H H .0000 .0000 'International Tables Vol C Tables 4.2.6.8 and 6.1.1.4'
N N .0061 .0033 'International Tables Vol C Tables 4.2.6.8 and 6.1.1.4'
O O .0106 .0060 'International Tables Vol C Tables 4.2.6.8 and 6.1.1.4'
Mo Mo -1.6832 .6857 'International Tables Vol C Tables 4.2.6.8 and 6.1.1.4'
Cl Cl .1484 .1585 'International Tables Vol C Tables 4.2.6.8 and 6.1.1.4'

loop_
_geom_angle_atom_site_label_1
_geom_angle_atom_site_label_2
_geom_angle_atom_site_label_3
_geom_angle_site_symmetry_1
_geom_angle_site_symmetry_3
_geom_angle
_geom_angle_publ_flag
O11 Mo1 O12 . . 105.62(12) y
O11 Mo1 O1 . . 99.99(11) y
O12 Mo1 O1 . . 100.07(11) y
O11 Mo1 O3 . . 93.94(10) y
O12 Mo1 O3 . . 159.31(11) y
O1 Mo1 O3 . . 82.72(9) y
O11 Mo1 O2 . . 161.34(10) y
O12 Mo1 O2 . . 93.00(10) y
O1 Mo1 O2 . . 75.17(8) y
O3 Mo1 O2 . . 67.72(7) y
O11 Mo1 Cl . . 94.70(9) y
O12 Mo1 Cl . . 90.62(9) y
O1 Mo1 Cl . . 158.71(7) y
O3 Mo1 Cl . . 80.96(6) y
O2 Mo1 Cl . . 86.01(5) y
O21 Mo2 O22 . . 105.35(13) y
O21 Mo2 O1 . . 99.27(11) y
O22 Mo2 O1 . . 102.65(11) y
O21 Mo2 O3 . 3_765 101.17(11) y
O22 Mo2 O3 . 3_765 91.65(11) y
O1 Mo2 O3 . 3_765 150.91(9) y
O21 Mo2 O2 . 3_765 94.90(11) y
O22 Mo2 O2 . 3_765 156.30(11) y
O1 Mo2 O2 . 3_765 85.73(8) y
O3 Mo2 O2 3_765 3_765 72.13(8) y
O21 Mo2 O2 . . 164.68(11) y
O22 Mo2 O2 . . 89.30(10) y
O1 Mo2 O2 . . 72.60(8) y
O3 Mo2 O2 3_765 . 82.53(8) y
O2 Mo2 O2 3_765 . 71.91(8) y
C3 N C5 . 4_566 110.4(4) ?
C3 N C4 . . 110.0(4) ?
C5 N C4 4_566 . 109.9(4) ?
C3 N C6 . . 111.2(4) ?
C5 N C6 4_566 . 109.1(3) ?
C4 N C6 . . 106.0(3) ?
Mo2 O1 Mo1 . . 117.98(11) y
C1 O2 Mo2 . 3_765 114.64(18) ?
C1 O2 Mo1 . . 120.01(17) ?
Mo2 O2 Mo1 3_765 . 105.27(8) y
C1 O2 Mo2 . . 116.41(17) ?
Mo2 O2 Mo2 3_765 . 108.10(8) y
Mo1 O2 Mo2 . . 89.22(7) y
C2 O3 Mo2 . 3_765 121.4(2) ?
C2 O3 Mo1 . . 122.6(2) ?
Mo2 O3 Mo1 3_765 . 114.16(9) y

loop_
_geom_bond_atom_site_label_1
_geom_bond_atom_site_label_2
_geom_bond_site_symmetry_2
_geom_bond_distance
_geom_bond_publ_flag
Mo1 O11 . 1.692(2) y
Mo1 O12 . 1.694(2) y
Mo1 O1 . 1.913(2) y
Mo1 O3 . 2.221(2) y
Mo1 O2 . 2.272(2) y
Mo1 Cl . 2.4395(12) y
Mo2 O21 . 1.689(2) y
Mo2 O22 . 1.694(2) y
Mo2 O1 . 1.904(2) y
Mo2 O3 3_765 2.027(2) y
Mo2 O2 3_765 2.217(2) y
Mo2 O2 . 2.384(2) y
N C3 . 1.473(5) ?
N C5 4_566 1.478(5) ?
N C4 . 1.507(5) ?
N C6 . 1.491(5) ?
O2 C1 . 1.449(3) ?
O3 C2 . 1.448(4) ?
C5 N 4_565 1.478(5) ?
